data_2200900
loop_
_publ_author_name
'Rybakov, Victor B.'
'Babaev, Eugene V.'
'Belykh, Eugene N.'

_publ_section_title
;
 2-Amino-5-(4-chlorophenyl)-1-methylimidazole
;
_journal_issue 2
_journal_name_full 'Acta Crystallographica Section E'
_journal_page_first o126
_journal_page_last o128
_journal_paper_doi 10.1107/S1600536802000284
_journal_volume 58
_journal_year 2002
_chemical_formula_iupac 'C10 H10 Cl N3'
_chemical_formula_moiety 'C10 H10 Cl N3'
_chemical_formula_sum 'C10 H10 Cl N3'
_chemical_formula_weight 207.66
_chemical_name_systematic ' 2-Amino-5-(4-chlorophenyl)-1-methylimidazole'
_space_group_IT_number 2
_symmetry_cell_setting triclinic
_symmetry_space_group_name_Hall '-P 1'
_symmetry_space_group_name_H-M 'P -1'
_atom_type_scat_source 'SHELX97 (Sheldrick, 1997)'
_cell_angle_alpha 95.53(2)
_cell_angle_beta 106.57(2)
_cell_angle_gamma 97.02(2)
_cell_formula_units_Z 8
_cell_length_a 10.552(5)
_cell_length_b 12.833(5)
_cell_length_c 15.432(11)
_cell_measurement_reflns_used 25
_cell_measurement_temperature 293(2)
_cell_measurement_theta_max 17.0
_cell_measurement_theta_min 16.0
_cell_volume 1968.9(19)
_computing_cell_refinement 'CAD-4 Software'
_computing_data_collection 'CAD-4 Software (Enraf-Nonius, 1989)'
_computing_data_reduction 'WinGX98 (Farrugia, 1998) and XCAD4 (Harms & Wocadlo, 1995)'
_computing_molecular_graphics 'ORTEP-3 (Farrugia, 1998) and ORTEPIII (Burnett & Johnson, 1996)'
_computing_publication_material SHELXL97
_computing_structure_refinement 'SHELXL97 (Sheldrick, 1997)'
_computing_structure_solution 'SHELXS97 (Sheldrick, 1997)'
_diffrn_ambient_temperature 293(2)
_diffrn_measured_fraction_theta_full 1.000
_diffrn_measured_fraction_theta_max 1.000
_diffrn_measurement_device_type 'Enraf-Nonius CAD-4'
_diffrn_measurement_method \w
_diffrn_radiation_monochromator graphite
_diffrn_radiation_source 'fine-focus sealed tube'
_diffrn_radiation_type MoK\a
_diffrn_radiation_wavelength .71073
_diffrn_reflns_av_R_equivalents .0172
_diffrn_reflns_limit_h_max 12
_diffrn_reflns_limit_h_min -13
_diffrn_reflns_limit_k_max 16
_diffrn_reflns_limit_k_min -16
_diffrn_reflns_limit_l_max 19
_diffrn_reflns_limit_l_min 0
_diffrn_reflns_number 8918
_diffrn_reflns_theta_full 26.97
_diffrn_reflns_theta_max 26.97
_diffrn_reflns_theta_min 1.39
_diffrn_standards_decay_% 0
_diffrn_standards_interval_count 200
_diffrn_standards_interval_time 120
_diffrn_standards_number 2
_exptl_absorpt_coefficient_mu .349
_exptl_absorpt_correction_type none
_exptl_crystal_colour colourless
_exptl_crystal_density_diffrn 1.401
_exptl_crystal_density_method 'not measured'
_exptl_crystal_description prism
_exptl_crystal_F_000 864
_exptl_crystal_size_max .3
_exptl_crystal_size_mid .3
_exptl_crystal_size_min .3
_refine_diff_density_max .273
_refine_diff_density_min -.414
_refine_ls_extinction_method none
_refine_ls_goodness_of_fit_ref 1.010
_refine_ls_hydrogen_treatment refall
_refine_ls_number_parameters 666
_refine_ls_number_reflns 8591
_refine_ls_R_factor_gt .0513
_refine_ls_shift/su_max .047
_refine_ls_structure_factor_coef Fsqd
_refine_ls_weighting_details 'calc w 145= 1/[\s^2^(Fo^2^)+(0.0575P)^2^+0.5308P] where P = (Fo^2^+2Fc^2^)/3'
_refine_ls_weighting_scheme calc
_refine_ls_wR_factor_ref .1333
_reflns_number_gt 5153
_reflns_number_total 8591
_reflns_threshold_expression I>2\s(I)
_cod_data_source_file dn6007.cif
_cod_data_source_block I
_cod_original_cell_volume 1969.0(18)
_cod_database_code 2200900
_cod_database_fobs_code 2200900

loop_
_symmetry_equiv_pos_as_xyz
'x, y, z'
'-x, -y, -z'

loop_
_atom_site_label
_atom_site_fract_x
_atom_site_fract_y
_atom_site_fract_z
_atom_site_U_iso_or_equiv
_atom_site_adp_type
_atom_site_calc_flag
_atom_site_refinement_flags
_atom_site_occupancy
_atom_site_disorder_assembly
_atom_site_disorder_group
_atom_site_type_symbol
Cl1A .55936(7) .31031(6) .26676(7) .0770(3) Uani d . 1 . . Cl
N1A 1.20433(19) .49506(15) .26542(14) .0370(5) Uani d . 1 . . N
C2A 1.2954(2) .57473(19) .25646(17) .0386(6) Uani d . 1 . . C
N3A 1.2412(2) .65972(16) .23397(15) .0441(5) Uani d . 1 . . N
C4A 1.1082(2) .6315(2) .22685(18) .0409(6) Uani d . 1 . . C
C5A 1.0807(2) .53130(19) .24560(17) .0368(5) Uani d . 1 . . C
C6A .9566(2) .47466(18) .25115(16) .0347(5) Uani d . 1 . . C
C7A .8348(3) .5044(2) .20488(19) .0424(6) Uani d . 1 . . C
C8A .7140(3) .4570(2) .2103(2) .0468(7) Uani d . 1 . . C
C9A .7111(2) .3747(2) .26089(19) .0441(6) Uani d . 1 . . C
C10A .8275(3) .3425(2) .3085(2) .0504(7) Uani d . 1 . . C
C11A .9487(3) .3930(2) .3041(2) .0462(7) Uani d . 1 . . C
C12A 1.2323(3) .3870(2) .2733(3) .0530(8) Uani d . 1 . . C
N13A 1.4247(2) .5631(2) .2631(2) .0513(6) Uani d . 1 . . N
H1A 1.049(3) .680(2) .2111(17) .050(8) Uiso d . 1 . . H
H2A .841(2) .558(2) .1730(17) .045(7) Uiso d . 1 . . H
H3A .633(3) .480(2) .175(2) .069(9) Uiso d . 1 . . H
H4A .825(3) .285(2) .3440(18) .056(8) Uiso d . 1 . . H
H5A 1.028(3) .376(2) .342(2) .063(9) Uiso d . 1 . . H
H6A 1.302(3) .379(2) .244(2) .078(10) Uiso d . 1 . . H
H7A 1.256(3) .375(3) .335(2) .092(13) Uiso d . 1 . . H
H8A 1.155(3) .342(2) .2431(18) .054(8) Uiso d . 1 . . H
H9A 1.478(3) .622(2) .2612(17) .042(7) Uiso d . 1 . . H
H10A 1.459(3) .533(2) .303(2) .058(10) Uiso d . 1 . . H
Cl1B 1.28359(7) 1.12207(6) .24618(6) .0650(2) Uani d . 1 . . Cl
N1B .63556(18) .93474(15) .24048(14) .0361(5) Uani d . 1 . . N
C2B .5429(2) .8526(2) .24325(17) .0396(6) Uani d . 1 . . C
N3B .5924(2) .76350(16) .25368(15) .0440(5) Uani d . 1 . . N
C4B .7247(2) .7903(2) .25839(18) .0410(6) Uani d . 1 . . C
C5B .7558(2) .89446(18) .25041(16) .0347(5) Uani d . 1 . . C
C6B .8821(2) .95344(18) .24894(16) .0333(5) Uani d . 1 . . C
C7B 1.0022(2) .9222(2) .29663(18) .0394(6) Uani d . 1 . . C
C8B 1.1248(3) .9717(2) .29509(19) .0424(6) Uani d . 1 . . C
C9B 1.1300(2) 1.05629(19) .24681(18) .0409(6) Uani d . 1 . . C
C10B 1.0138(3) 1.0897(2) .1983(2) .0445(6) Uani d . 1 . . C
C11B .8915(2) 1.0375(2) .19894(18) .0403(6) Uani d . 1 . . C
C12B .6099(3) 1.0427(2) .2347(2) .0459(7) Uani d . 1 . . C
N13B .4153(2) .8655(2) .24197(19) .0492(6) Uani d . 1 . . N
H1B .787(3) .739(2) .2659(17) .050(7) Uiso d . 1 . . H
H2B .999(2) .8671(19) .3297(16) .039(7) Uiso d . 1 . . H
H3B 1.204(3) .949(2) .3284(18) .057(8) Uiso d . 1 . . H
H4B 1.018(2) 1.146(2) .1624(17) .046(7) Uiso d . 1 . . H
H5B .814(3) 1.057(2) .1616(18) .051(8) Uiso d . 1 . . H
H6B .692(3) 1.091(2) .2642(18) .054(8) Uiso d . 1 . . H
H7B .543(3) 1.058(2) .270(2) .071(9) Uiso d . 1 . . H
H8B .577(3) 1.051(3) .173(2) .080(11) Uiso d . 1 . . H
H9B .360(3) .805(2) .2379(19) .059(9) Uiso d . 1 . . H
H10B .381(3) .907(2) .209(2) .060(10) Uiso d . 1 . . H
Cl1C -.36805(6) .09608(5) .48288(5) .0554(2) Uani d . 1 . . Cl
N1C .29081(19) .27840(15) .51065(14) .0364(5) Uani d . 1 . . N
C2C .3857(2) .36089(19) .51278(18) .0413(6) Uani d . 1 . . C
N3C .3458(2) .45333(16) .52289(17) .0490(6) Uani d . 1 . . N
C4C .2174(3) .4285(2) .5283(2) .0463(7) Uani d . 1 . . C
C5C .1796(2) .32216(18) .52118(17) .0366(6) Uani d . 1 . . C
C6C .0498(2) .26253(18) .51368(16) .0343(5) Uani d . 1 . . C
C7C -.0352(2) .3089(2) .55622(18) .0400(6) Uani d . 1 . . C
C8C -.1626(3) .2591(2) .54628(18) .0419(6) Uani d . 1 . . C
C9C -.2075(2) .16042(19) .49546(17) .0372(6) Uani d . 1 . . C
C10C -.1261(2) .1108(2) .45387(18) .0389(6) Uani d . 1 . . C
C11C .0007(2) .16222(19) .46294(17) .0374(6) Uani d . 1 . . C
C12C .3174(3) .1705(2) .5178(2) .0437(6) Uani d . 1 . . C
N13C .5097(2) .3478(2) .5070(2) .0559(7) Uani d . 1 . . N
H1C .164(3) .485(2) .5362(18) .054(8) Uiso d . 1 . . H
H2C .000(3) .374(2) .5951(19) .065(9) Uiso d . 1 . . H
H3C -.218(3) .292(2) .5777(19) .059(8) Uiso d . 1 . . H
H4C -.156(2) .0440(19) .4184(16) .039(7) Uiso d . 1 . . H
H5C .053(3) .128(2) .4305(18) .053(8) Uiso d . 1 . . H
H6C .307(3) .137(2) .457(2) .072(10) Uiso d . 1 . . H
H7C .408(3) .174(2) .5552(19) .059(8) Uiso d . 1 . . H
H8C .260(3) .136(2) .5445(19) .058(9) Uiso d . 1 . . H
H9C .521(3) .292(3) .483(2) .074(12) Uiso d . 1 . . H
H10C .557(3) .402(2) .4984(19) .054(9) Uiso d . 1 . . H
Cl1D -.36700(6) .59721(5) .98807(6) .0573(2) Uani d . 1 . . Cl
N1D .29092(19) .77988(15) 1.01479(14) .0362(5) Uani d . 1 . . N
C2D .3838(2) .86228(19) 1.01311(17) .0380(6) Uani d . 1 . . C
N3D .3418(2) .95447(16) 1.01906(15) .0425(5) Uani d . 1 . . N
C4D .2147(2) .93007(19) 1.02591(18) .0393(6) Uani d . 1 . . C
C5D .1793(2) .82403(18) 1.02337(16) .0351(5) Uani d . 1 . . C
C6D .0498(2) .76419(18) 1.01751(16) .0342(5) Uani d . 1 . . C
C7D -.0370(2) .8119(2) 1.05673(18) .0393(6) Uani d . 1 . . C
C8D -.1640(2) .7621(2) 1.04731(18) .0413(6) Uani d . 1 . . C
C9D -.2067(2) .66113(19) .99986(17) .0383(6) Uani d . 1 . . C
C10D -.1235(3) .6105(2) .96111(19) .0432(6) Uani d . 1 . . C
C11D .0030(3) .6621(2) .96967(18) .0410(6) Uani d . 1 . . C
C12D .3214(3) .6746(2) 1.0308(2) .0447(7) Uani d . 1 . . C
N13D .5085(2) .8487(2) 1.0092(2) .0525(7) Uani d . 1 . . N
H1D .166(2) .9845(19) 1.0317(16) .036(6) Uiso d . 1 . . H
H2D -.003(2) .881(2) 1.0926(17) .047(7) Uiso d . 1 . . H
H3D -.218(3) .798(2) 1.0745(18) .058(8) Uiso d . 1 . . H
H4D -.152(2) .540(2) .9276(17) .050(7) Uiso d . 1 . . H
H5D .054(3) .630(2) .9397(17) .046(7) Uiso d . 1 . . H
H6D .416(3) .679(2) 1.069(2) .072(10) Uiso d . 1 . . H
H7D .310(3) .634(2) .976(2) .064(10) Uiso d . 1 . . H
H8D .261(3) .642(2) 1.059(2) .066(9) Uiso d . 1 . . H
H9D .518(3) .792(3) .985(2) .066(11) Uiso d . 1 . . H
H10D .556(3) .903(2) 1.0015(19) .052(9) Uiso d . 1 . . H

loop_
_atom_site_aniso_label
_atom_site_aniso_U_11
_atom_site_aniso_U_22
_atom_site_aniso_U_33
_atom_site_aniso_U_12
_atom_site_aniso_U_13
_atom_site_aniso_U_23
Cl1A .0469(4) .0560(5) .1411(9) .0076(4) .0443(5) .0286(5)
N1A .0332(10) .0328(11) .0468(13) .0069(8) .0133(9) .0084(9)
C2A .0369(13) .0361(13) .0448(15) .0057(10) .0153(11) .0068(11)
N3A .0417(12) .0390(12) .0550(14) .0052(10) .0183(10) .0130(10)
C4A .0365(13) .0383(14) .0524(17) .0094(11) .0162(12) .0146(12)
C5A .0365(13) .0363(13) .0390(14) .0076(10) .0125(11) .0063(11)
C6A .0384(13) .0321(12) .0350(14) .0062(10) .0127(11) .0057(10)
C7A .0432(14) .0386(14) .0497(17) .0114(11) .0152(12) .0169(13)
C8A .0361(14) .0477(16) .0584(18) .0109(12) .0133(13) .0127(13)
C9A .0365(14) .0365(14) .0632(18) .0042(11) .0221(13) .0058(13)
C10A .0481(16) .0435(15) .068(2) .0085(12) .0241(14) .0246(14)
C11A .0391(14) .0469(16) .0560(18) .0103(12) .0136(13) .0219(13)
C12A .0471(17) .0376(16) .079(3) .0127(13) .0212(17) .0173(16)
N13A .0383(13) .0478(15) .0716(19) .0081(12) .0193(13) .0170(14)
Cl1B .0395(4) .0490(4) .1100(7) .0010(3) .0300(4) .0124(4)
N1B .0303(10) .0331(11) .0450(12) .0061(8) .0109(9) .0062(9)
C2B .0354(13) .0406(14) .0411(15) .0016(11) .0108(11) .0057(11)
N3B .0383(12) .0387(12) .0571(15) .0056(9) .0162(10) .0120(11)
C4B .0351(13) .0383(14) .0528(17) .0099(11) .0159(12) .0083(12)
C5B .0331(12) .0346(13) .0366(14) .0071(10) .0102(10) .0044(11)
C6B .0333(12) .0333(13) .0336(13) .0059(10) .0106(10) .0028(10)
C7B .0388(14) .0353(14) .0449(16) .0084(11) .0117(12) .0095(12)
C8B .0340(13) .0431(15) .0495(17) .0101(11) .0093(12) .0085(12)
C9B .0335(13) .0346(13) .0551(17) .0024(10) .0172(12) -.0001(12)
C10B .0410(14) .0371(14) .0576(18) .0063(11) .0157(13) .0149(13)
C11B .0333(13) .0417(14) .0464(16) .0085(11) .0095(12) .0128(12)
C12B .0386(15) .0338(14) .064(2) .0086(12) .0113(14) .0077(13)
N13B .0318(12) .0467(14) .0707(18) .0078(11) .0151(11) .0148(13)
Cl1C .0364(3) .0502(4) .0836(6) .0045(3) .0242(3) .0128(4)
N1C .0352(11) .0300(10) .0469(13) .0075(8) .0154(9) .0067(9)
C2C .0371(13) .0338(14) .0519(17) .0044(11) .0121(12) .0061(12)
N3C .0414(12) .0301(11) .0775(17) .0048(9) .0222(11) .0057(11)
C4C .0373(14) .0339(14) .068(2) .0076(11) .0178(13) .0020(13)
C5C .0330(12) .0328(13) .0439(15) .0071(10) .0113(11) .0026(11)
C6C .0342(12) .0317(12) .0383(14) .0075(10) .0114(11) .0070(10)
C7C .0407(14) .0364(14) .0439(16) .0101(11) .0142(12) .0000(12)
C8C .0389(14) .0447(15) .0468(16) .0148(12) .0177(12) .0045(12)
C9C .0316(12) .0380(13) .0454(15) .0087(10) .0136(11) .0124(11)
C10C .0386(14) .0328(13) .0439(16) .0045(11) .0116(11) .0017(12)
C11C .0391(13) .0344(13) .0411(15) .0081(11) .0162(11) .0008(11)
C12C .0443(16) .0336(14) .059(2) .0120(12) .0204(15) .0125(13)
N13C .0410(13) .0396(15) .097(2) .0083(12) .0336(14) .0136(15)
Cl1D .0330(3) .0497(4) .0879(6) .0009(3) .0179(3) .0107(4)
N1D .0346(11) .0311(10) .0465(13) .0052(8) .0171(9) .0079(9)
C2D .0350(13) .0341(13) .0473(16) .0052(10) .0150(11) .0093(11)
N3D .0353(11) .0344(11) .0596(14) .0042(9) .0157(10) .0120(10)
C4D .0355(13) .0302(13) .0552(17) .0078(10) .0154(12) .0111(12)
C5D .0345(12) .0340(13) .0378(14) .0072(10) .0114(10) .0059(11)
C6D .0331(12) .0338(13) .0363(14) .0044(10) .0106(10) .0088(10)
C7D .0390(13) .0332(13) .0462(16) .0059(11) .0154(12) .0001(12)
C8D .0352(13) .0417(15) .0492(16) .0099(11) .0159(12) .0028(12)
C9D .0307(12) .0395(14) .0450(15) .0049(10) .0107(11) .0101(12)
C10D .0408(14) .0352(14) .0504(17) -.0007(11) .0142(12) -.0018(12)
C11D .0392(14) .0397(14) .0469(16) .0044(11) .0202(12) -.0002(12)
C12D .0476(17) .0300(14) .063(2) .0102(12) .0239(15) .0103(13)
N13D .0417(13) .0361(14) .087(2) .0077(11) .0301(13) .0114(14)

loop_
_geom_angle_atom_site_label_1
_geom_angle_atom_site_label_2
_geom_angle_atom_site_label_3
_geom_angle
_geom_angle_publ_flag
C2A N1A C5A 107.06(19) yes
C2A N1A C12A 122.8(2) yes
C5A N1A C12A 128.7(2) yes
N3A C2A N1A 112.2(2) yes
N3A C2A N13A 125.0(2) yes
N1A C2A N13A 122.7(2) yes
C2A N3A C4A 104.3(2) yes
C5A C4A N3A 112.4(2) yes
C5A C4A H1A 127.8(16) no
N3A C4A H1A 119.9(16) no
C4A C5A N1A 104.1(2) yes
C4A C5A C6A 129.6(2) yes
N1A C5A C6A 126.2(2) yes
C11A C6A C7A 116.0(2) yes
C11A C6A C5A 124.2(2) yes
C7A C6A C5A 119.7(2) yes
C8A C7A C6A 122.7(2) yes
C8A C7A H2A 121.6(16) no
C6A C7A H2A 115.7(16) no
C7A C8A C9A 119.2(2) yes
C7A C8A H3A 118.7(18) no
C9A C8A H3A 122.1(18) no
C10A C9A C8A 120.8(2) yes
C10A C9A Cl1A 118.8(2) yes
C8A C9A Cl1A 120.4(2) yes
C9A C10A C11A 119.2(3) yes
C9A C10A H4A 120.3(16) no
C11A C10A H4A 120.4(16) no
C10A C11A C6A 122.1(2) yes
C10A C11A H5A 118.4(18) no
C6A C11A H5A 119.3(18) no
N1A C12A H6A 105.7(19) no
N1A C12A H7A 111(2) no
H6A C12A H7A 114(3) no
N1A C12A H8A 107.0(17) no
H6A C12A H8A 112(3) no
H7A C12A H8A 108(3) no
C2A N13A H9A 115.4(16) no
C2A N13A H10A 115(2) no
H9A N13A H10A 111(3) no
C2B N1B C5B 106.56(19) yes
C2B N1B C12B 124.0(2) yes
C5B N1B C12B 129.3(2) yes
N3B C2B N1B 112.7(2) yes
N3B C2B N13B 124.9(2) yes
N1B C2B N13B 122.3(2) yes
C2B N3B C4B 104.3(2) yes
C5B C4B N3B 112.0(2) yes
C5B C4B H1B 125.2(15) no
N3B C4B H1B 122.7(15) no
C4B C5B N1B 104.4(2) yes
C4B C5B C6B 129.5(2) yes
N1B C5B C6B 126.0(2) yes
C11B C6B C7B 117.0(2) yes
C11B C6B C5B 123.9(2) yes
C7B C6B C5B 119.1(2) yes
C8B C7B C6B 122.0(2) yes
C8B C7B H2B 119.1(15) no
C6B C7B H2B 118.9(15) no
C7B C8B C9B 119.2(2) yes
C7B C8B H3B 119.9(17) no
C9B C8B H3B 120.9(17) no
C8B C9B C10B 120.8(2) yes
C8B C9B Cl1B 120.02(19) yes
C10B C9B Cl1B 119.2(2) yes
C11B C10B C9B 119.2(2) yes
C11B C10B H4B 120.3(15) no
C9B C10B H4B 120.4(15) no
C10B C11B C6B 121.8(2) yes
C10B C11B H5B 117.9(16) no
C6B C11B H5B 120.3(16) no
N1B C12B H6B 109.4(16) no
N1B C12B H7B 109.5(16) no
H6B C12B H7B 107(2) no
N1B C12B H8B 109(2) no
H6B C12B H8B 111(3) no
H7B C12B H8B 112(3) no
C2B N13B H9B 114.8(18) no
C2B N13B H10B 116(2) no
H9B N13B H10B 114(3) no
C2C N1C C5C 106.64(19) yes
C2C N1C C12C 123.5(2) yes
C5C N1C C12C 128.4(2) yes
N3C C2C N1C 112.7(2) yes
N3C C2C N13C 124.5(2) yes
N1C C2C N13C 122.8(2) yes
C2C N3C C4C 104.3(2) yes
C5C C4C N3C 111.9(2) yes
C5C C4C H1C 127.1(16) no
N3C C4C H1C 121.0(16) no
C4C C5C N1C 104.4(2) yes
C4C C5C C6C 129.6(2) yes
N1C C5C C6C 125.5(2) yes
C11C C6C C7C 117.1(2) yes
C11C C6C C5C 123.7(2) yes
C7C C6C C5C 119.1(2) yes
C8C C7C C6C 121.6(2) yes
C8C C7C H2C 120.6(17) no
C6C C7C H2C 117.7(17) no
C7C C8C C9C 119.6(2) yes
C7C C8C H3C 119.7(16) no
C9C C8C H3C 120.6(16) no
C8C C9C C10C 120.8(2) yes
C8C C9C Cl1C 120.09(19) yes
C10C C9C Cl1C 119.14(19) yes
C11C C10C C9C 119.2(2) yes
C11C C10C H4C 119.2(15) no
C9C C10C H4C 121.5(15) no
C10C C11C C6C 121.7(2) yes
C10C C11C H5C 117.3(16) no
C6C C11C H5C 120.9(16) no
N1C C12C H6C 107.3(18) no
N1C C12C H7C 108.3(17) no
H6C C12C H7C 110(2) no
N1C C12C H8C 109.6(17) no
H6C C12C H8C 112(3) no
H7C C12C H8C 110(2) no
C2C N13C H9C 120(2) no
C2C N13C H10C 116.3(19) no
H9C N13C H10C 114(3) no
C2D N1D C5D 106.24(19) yes
C2D N1D C12D 123.7(2) yes
C5D N1D C12D 127.9(2) yes
N3D C2D N1D 112.8(2) yes
N3D C2D N13D 124.9(2) yes
N1D C2D N13D 122.2(2) yes
C2D N3D C4D 104.4(2) yes
C5D C4D N3D 111.8(2) yes
C5D C4D H1D 129.0(15) no
N3D C4D H1D 119.2(15) no
C4D C5D N1D 104.8(2) yes
C4D C5D C6D 129.4(2) yes
N1D C5D C6D 125.4(2) yes
C11D C6D C7D 117.2(2) yes
C11D C6D C5D 123.2(2) yes
C7D C6D C5D 119.5(2) yes
C8D C7D C6D 121.8(2) yes
C8D C7D H2D 120.7(15) no
C6D C7D H2D 117.4(15) no
C7D C8D C9D 119.4(2) yes
C7D C8D H3D 118.2(17) no
C9D C8D H3D 122.3(17) no
C8D C9D C10D 120.6(2) yes
C8D C9D Cl1D 119.71(19) yes
C10D C9D Cl1D 119.7(2) yes
C11D C10D C9D 119.4(2) yes
C11D C10D H4D 119.0(15) no
C9D C10D H4D 121.6(15) no
C10D C11D C6D 121.5(2) yes
C10D C11D H5D 118.6(16) no
C6D C11D H5D 119.8(16) no
N1D C12D H6D 110.2(17) no
N1D C12D H7D 109.4(19) no
H6D C12D H7D 108(2) no
N1D C12D H8D 109.1(17) no
H6D C12D H8D 112(2) no
H7D C12D H8D 108(3) no
C2D N13D H9D 118(2) no
C2D N13D H10D 115.2(19) no
H9D N13D H10D 116(3) no

loop_
_geom_bond_atom_site_label_1
_geom_bond_atom_site_label_2
_geom_bond_site_symmetry_2
_geom_bond_distance
_geom_bond_publ_flag
Cl1A C9A . 1.740(3) yes
N1A C2A . 1.360(3) yes
N1A C5A . 1.400(3) yes
N1A C12A . 1.461(3) yes
C2A N3A . 1.323(3) yes
C2A N13A . 1.367(3) yes
N3A C4A . 1.375(3) yes
C4A C5A . 1.360(3) yes
C4A H1A . .93(3) no
C5A C6A . 1.447(3) yes
C6A C11A . 1.398(3) yes
C6A C7A . 1.398(3) yes
C7A C8A . 1.373(4) yes
C7A H2A . .89(3) no
C8A C9A . 1.374(4) yes
C8A H3A . .97(3) no
C9A C10A . 1.374(4) yes
C10A C11A . 1.384(4) yes
C10A H4A . .96(3) no
C11A H5A . .94(3) no
C12A H6A . .98(3) no
C12A H7A . .95(4) no
C12A H8A . .91(3) no
N13A H9A . .89(3) no
N13A H10A . .78(3) no
Cl1B C9B . 1.737(3) yes
N1B C2B . 1.360(3) yes
N1B C5B . 1.402(3) yes
N1B C12B . 1.450(3) yes
C2B N3B . 1.319(3) yes
C2B N13B . 1.371(3) yes
N3B C4B . 1.376(3) yes
C4B C5B . 1.363(3) yes
C4B H1B . .97(3) no
C5B C6B . 1.457(3) yes
C6B C11B . 1.395(3) yes
C6B C7B . 1.399(3) yes
C7B C8B . 1.378(4) yes
C7B H2B . .91(2) no
C8B C9B . 1.379(4) yes
C8B H3B . .95(3) no
C9B C10B . 1.384(4) yes
C10B C11B . 1.383(4) yes
C10B H4B . .96(3) no
C11B H5B . .94(3) no
C12B H6B . .96(3) no
C12B H7B . 1.04(3) no
C12B H8B . .93(3) no
N13B H9B . .89(3) no
N13B H10B . .82(3) no
Cl1C C9C . 1.740(2) yes
N1C C2C . 1.356(3) yes
N1C C5C . 1.404(3) yes
N1C C12C . 1.455(3) yes
C2C N3C . 1.316(3) yes
C2C N13C . 1.366(3) yes
N3C C4C . 1.382(3) yes
C4C C5C . 1.358(3) yes
C4C H1C . .99(3) no
C5C C6C . 1.454(3) yes
C6C C11C . 1.396(3) yes
C6C C7C . 1.407(3) yes
C7C C8C . 1.375(4) yes
C7C H2C . .95(3) no
C8C C9C . 1.375(4) yes
C8C H3C . .98(3) no
C9C C10C . 1.388(3) yes
C10C C11C . 1.380(3) yes
C10C H4C . .94(2) no
C11C H5C . .96(3) no
C12C H6C . .96(3) no
C12C H7C . .96(3) no
C12C H8C . .92(3) no
N13C H9C . .81(3) no
N13C H10C . .85(3) no
Cl1D C9D . 1.738(2) yes
N1D C2D . 1.359(3) yes
N1D C5D . 1.402(3) yes
N1D C12D . 1.454(3) yes
C2D N3D . 1.317(3) yes
C2D N13D . 1.365(3) yes
N3D C4D . 1.376(3) yes
C4D C5D . 1.360(3) yes
C4D H1D . .93(2) no
C5D C6D . 1.457(3) yes
C6D C11D . 1.397(3) yes
C6D C7D . 1.401(3) yes
C7D C8D . 1.373(3) yes
C7D H2D . .96(3) no
C8D C9D . 1.380(4) yes
C8D H3D . .93(3) no
C9D C10D . 1.384(3) yes
C10D C11D . 1.380(4) yes
C10D H4D . .96(3) no
C11D H5D . .92(3) no
C12D H6D . .99(3) no
C12D H7D . .92(3) no
C12D H8D . .95(3) no
N13D H9D . .82(3) no
N13D H10D . .85(3) no

loop_
_geom_hbond_atom_site_label_D
_geom_hbond_atom_site_label_H
_geom_hbond_atom_site_label_A
_geom_hbond_site_symmetry_A
_geom_hbond_distance_DH
_geom_hbond_distance_HA
_geom_hbond_distance_DA
_geom_hbond_angle_DHA
N13C H10C N3C 2_666 .85(3) 2.11(3) 2.955(3) 173(3)
N13D H10D N3D 2_677 .85(3) 2.11(3) 2.949(3) 175(3)
N13A H9A N3B 1_655 .89(3) 2.09(3) 2.979(4) 176(2)
N13B H9B N3A 1_455 .89(3) 2.11(3) 2.998(3) 176(3)
N13C H9C Cl1C 1_655 .81(4) 2.90(4) 3.646(3) 154(3)
N13D H9D Cl1D 1_655 .82(3) 2.91(4) 3.650(3) 152(3)
N13A H10A Cl1A 1_655 .78(3) 3.21(3) 3.696(3) 122(3)
N13B H10B Cl1B 1_455 .82(3) 3.11(3) 3.729(3) 134(3)

loop_
_cod_related_entry_id
_cod_related_entry_database
_cod_related_entry_code
1 ChemSpider 570691
